data_7008543
loop_
_publ_author_name
'Cheung, Mak-Shuen'
'Chan, Hoi-Shan'
'Xie, Zuowei'

_publ_section_title
;
 Synthesis and structural characterization of mono- and bisfunctional
 o-carboranes.
;
_journal_issue 14
_journal_name_full 'Dalton transactions (Cambridge, England : 2003)'
_journal_page_first 2375
_journal_page_last 2381
_journal_paper_doi 10.1039/b504076k
_journal_year 2005
_chemical_formula_sum 'C8 H26 B10 I N'
_chemical_formula_weight 371.30
_chemical_name_systematic
;
?
;
_space_group_IT_number 18
_symmetry_cell_setting orthorhombic
_symmetry_space_group_name_Hall 'P 2 2ab'
_symmetry_space_group_name_H-M 'P 21 21 2'
_atom_sites_solution_hydrogens geom
_atom_sites_solution_primary direct
_atom_sites_solution_secondary difmap
_audit_creation_method SHELXL-97
_cell_angle_alpha 90.00
_cell_angle_beta 90.00
_cell_angle_gamma 90.00
_cell_formula_units_Z 4
_cell_length_a 12.0887(17)
_cell_length_b 13.3414(19)
_cell_length_c 11.2080(16)
_cell_measurement_temperature 293(2)
_cell_volume 1807.6(4)
_computing_structure_refinement 'SHELXL-97 (Sheldrick, 1997)'
_computing_structure_solution 'SHELXS-97 (Sheldrick, 1990)'
_diffrn_ambient_temperature 293(2)
_diffrn_measured_fraction_theta_full 1.000
_diffrn_measured_fraction_theta_max 1.000
_diffrn_radiation_monochromator graphite
_diffrn_radiation_source 'fine-focus sealed tube'
_diffrn_radiation_type MoK\a
_diffrn_radiation_wavelength 0.71073
_diffrn_reflns_av_R_equivalents 0.0363
_diffrn_reflns_av_sigmaI/netI 0.0341
_diffrn_reflns_limit_h_max 15
_diffrn_reflns_limit_h_min -15
_diffrn_reflns_limit_k_max 9
_diffrn_reflns_limit_k_min -17
_diffrn_reflns_limit_l_max 14
_diffrn_reflns_limit_l_min -14
_diffrn_reflns_number 12211
_diffrn_reflns_theta_full 28.01
_diffrn_reflns_theta_max 28.01
_diffrn_reflns_theta_min 1.82
_exptl_absorpt_coefficient_mu 1.753
_exptl_absorpt_correction_T_max 1.0000
_exptl_absorpt_correction_T_min 0.6028
_exptl_absorpt_correction_type sadabs
_exptl_crystal_colour colorless
_exptl_crystal_density_diffrn 1.364
_exptl_crystal_density_method 'not measured'
_exptl_crystal_description block
_exptl_crystal_F_000 736
_exptl_crystal_size_max 0.60
_exptl_crystal_size_mid 0.55
_exptl_crystal_size_min 0.20
_refine_diff_density_max 0.910
_refine_diff_density_min -0.453
_refine_diff_density_rms 0.075
_refine_ls_abs_structure_details 'Flack H D (1983), Acta Cryst. A39, 876-881'
_refine_ls_abs_structure_Flack 0.05(3)
_refine_ls_extinction_method none
_refine_ls_goodness_of_fit_ref 1.034
_refine_ls_hydrogen_treatment 'riding model'
_refine_ls_matrix_type full
_refine_ls_number_parameters 182
_refine_ls_number_reflns 4361
_refine_ls_number_restraints 0
_refine_ls_restrained_S_all 1.034
_refine_ls_R_factor_all 0.0478
_refine_ls_R_factor_gt 0.0362
_refine_ls_shift/su_max 0.001
_refine_ls_shift/su_mean 0.000
_refine_ls_structure_factor_coef Fsqd
_refine_ls_weighting_details 'calc w=1/[\s^2^(Fo^2^)+(0.0530P)^2^+0.0000P] where P=(Fo^2^+2Fc^2^)/3'
_refine_ls_weighting_scheme calc
_refine_ls_wR_factor_gt 0.0913
_refine_ls_wR_factor_ref 0.0966
_reflns_number_gt 3477
_reflns_number_total 4361
_reflns_threshold_expression >2sigma(I)
_cod_data_source_file b504076k.txt
_cod_data_source_block 4
_cod_original_sg_symbol_H-M P2(1)2(1)2
_cod_database_code 7008543

loop_
_symmetry_equiv_pos_as_xyz
'x, y, z'
'-x, -y, z'
'-x+1/2, y+1/2, -z'
'x+1/2, -y+1/2, -z'

loop_
_atom_site_label
_atom_site_type_symbol
_atom_site_fract_x
_atom_site_fract_y
_atom_site_fract_z
_atom_site_U_iso_or_equiv
_atom_site_adp_type
_atom_site_occupancy
_atom_site_symmetry_multiplicity
_atom_site_calc_flag
_atom_site_refinement_flags
_atom_site_disorder_assembly
_atom_site_disorder_group
N1 N 0.2720(4) 0.2295(3) 0.3846(4) 0.0436(9) Uani 1 1 d . . .
I1 I 0.5000 0.0000 0.53028(3) 0.04969(11) Uani 1 2 d S . .
I2 I 0.0000 0.0000 0.60201(3) 0.05216(11) Uani 1 2 d S . .
C1 C 0.2599(3) 0.2864(3) 0.7266(3) 0.0389(9) Uani 1 1 d . . .
C2 C 0.2801(3) 0.1998(3) 0.8337(3) 0.0425(9) Uani 1 1 d . . .
C11 C 0.2653(4) 0.0893(3) 0.8033(5) 0.0672(13) Uani 1 1 d . . .
H11A H 0.2066 0.0821 0.7462 0.101 Uiso 1 1 calc R . .
H11B H 0.2472 0.0528 0.8744 0.101 Uiso 1 1 calc R . .
H11C H 0.3328 0.0636 0.7701 0.101 Uiso 1 1 calc R . .
C12 C 0.2196(6) 0.2535(4) 0.6026(5) 0.0542(14) Uani 1 1 d . . .
H12A H 0.1834 0.1889 0.6097 0.065 Uiso 1 1 calc R . .
H12B H 0.1651 0.3012 0.5743 0.065 Uiso 1 1 calc R . .
C13 C 0.3089(4) 0.2455(4) 0.5133(4) 0.0507(11) Uani 1 1 d . . .
H13A H 0.3568 0.1903 0.5358 0.061 Uiso 1 1 calc R . .
H13B H 0.3528 0.3063 0.5166 0.061 Uiso 1 1 calc R . .
C14 C 0.2131(4) 0.3182(4) 0.3337(5) 0.0648(13) Uani 1 1 d . . .
H14A H 0.2597 0.3762 0.3395 0.097 Uiso 1 1 calc R . .
H14B H 0.1460 0.3296 0.3775 0.097 Uiso 1 1 calc R . .
H14C H 0.1957 0.3057 0.2515 0.097 Uiso 1 1 calc R . .
C15 C 0.1988(5) 0.1397(4) 0.3776(4) 0.0804(18) Uani 1 1 d . . .
H15A H 0.1751 0.1301 0.2967 0.121 Uiso 1 1 calc R . .
H15B H 0.1354 0.1495 0.4278 0.121 Uiso 1 1 calc R . .
H15C H 0.2388 0.0816 0.4039 0.121 Uiso 1 1 calc R . .
C16 C 0.3741(4) 0.2143(4) 0.3148(4) 0.0643(13) Uani 1 1 d . . .
H16A H 0.4196 0.2731 0.3203 0.096 Uiso 1 1 calc R . .
H16B H 0.3554 0.2021 0.2329 0.096 Uiso 1 1 calc R . .
H16C H 0.4138 0.1577 0.3460 0.096 Uiso 1 1 calc R . .
B3 B 0.1636(4) 0.2729(4) 0.8367(4) 0.0493(11) Uani 1 1 d . . .
H3 H 0.0798 0.2435 0.8212 0.059 Uiso 1 1 calc R . .
B4 B 0.2046(5) 0.3911(4) 0.7861(5) 0.0554(12) Uani 1 1 d . . .
H4 H 0.1462 0.4403 0.7389 0.066 Uiso 1 1 calc R . .
B5 B 0.3462(4) 0.3849(3) 0.7467(4) 0.0504(12) Uani 1 1 d . . .
H5 H 0.3812 0.4297 0.6734 0.061 Uiso 1 1 calc R . .
B6 B 0.3916(4) 0.2618(4) 0.7749(5) 0.0520(12) Uani 1 1 d . . .
H6 H 0.4554 0.2252 0.7202 0.062 Uiso 1 1 calc R . .
B7 B 0.2378(6) 0.2478(4) 0.9678(4) 0.0549(15) Uani 1 1 d . . .
H7 H 0.2014 0.2027 1.0399 0.066 Uiso 1 1 calc R . .
B8 B 0.1938(5) 0.3686(4) 0.9405(5) 0.0570(13) Uani 1 1 d . . .
H8 H 0.1290 0.4034 0.9955 0.068 Uiso 1 1 calc R . .
B9 B 0.3062(4) 0.4391(4) 0.8830(4) 0.0499(12) Uani 1 1 d . . .
H9 H 0.3147 0.5200 0.8994 0.060 Uiso 1 1 calc R . .
B10 B 0.4214(4) 0.3589(4) 0.8764(5) 0.0567(13) Uani 1 1 d . . .
H10 H 0.5063 0.3869 0.8888 0.068 Uiso 1 1 calc R . .
B11 B 0.3787(5) 0.2392(4) 0.9307(5) 0.0609(14) Uani 1 1 d . . .
H11 H 0.4346 0.1882 0.9786 0.073 Uiso 1 1 calc R . .
B12 B 0.3279(5) 0.3496(4) 0.9967(4) 0.0531(12) Uani 1 1 d . . .
H12 H 0.3518 0.3719 1.0876 0.064 Uiso 1 1 calc R . .

loop_
_atom_site_aniso_label
_atom_site_aniso_U_11
_atom_site_aniso_U_22
_atom_site_aniso_U_33
_atom_site_aniso_U_23
_atom_site_aniso_U_13
_atom_site_aniso_U_12
N1 0.056(2) 0.0461(19) 0.0287(18) 0.0019(19) 0.0046(17) -0.0050(19)
I1 0.04640(18) 0.03658(16) 0.0661(2) 0.000 0.000 0.0022(3)
I2 0.04926(19) 0.04887(19) 0.0583(2) 0.000 0.000 -0.0052(3)
C1 0.043(2) 0.042(2) 0.0319(17) 0.0031(16) -0.0048(15) -0.0124(17)
C2 0.052(2) 0.0340(18) 0.041(2) 0.0038(17) -0.0058(18) -0.0052(17)
C11 0.092(4) 0.041(2) 0.068(3) -0.001(2) -0.007(3) -0.011(2)
C12 0.067(3) 0.055(3) 0.041(2) -0.016(2) 0.002(3) -0.016(2)
C13 0.050(3) 0.058(3) 0.044(2) -0.003(2) 0.0016(19) -0.0013(19)
C14 0.056(3) 0.069(3) 0.070(3) -0.010(3) -0.008(3) 0.020(3)
C15 0.115(5) 0.079(4) 0.047(2) -0.015(3) 0.007(3) -0.050(4)
C16 0.064(3) 0.070(3) 0.059(3) -0.001(3) 0.003(2) 0.025(3)
B3 0.041(2) 0.060(3) 0.047(3) -0.004(2) -0.002(2) -0.008(2)
B4 0.063(3) 0.050(3) 0.053(3) 0.009(2) -0.006(2) 0.009(2)
B5 0.066(3) 0.039(2) 0.047(3) -0.007(2) 0.018(2) -0.021(2)
B6 0.040(2) 0.057(3) 0.060(3) -0.016(3) 0.007(2) -0.002(2)
B7 0.065(4) 0.058(3) 0.042(3) 0.015(3) 0.003(3) -0.010(2)
B8 0.060(3) 0.056(3) 0.055(3) -0.012(3) 0.017(3) -0.004(3)
B9 0.066(3) 0.042(3) 0.041(2) -0.003(2) 0.007(2) -0.010(2)
B10 0.045(3) 0.062(3) 0.062(3) -0.015(3) -0.001(2) -0.019(2)
B11 0.062(4) 0.055(3) 0.066(3) 0.003(3) -0.025(3) 0.001(3)
B12 0.070(3) 0.054(3) 0.035(2) -0.001(2) -0.004(2) -0.012(3)

loop_
_atom_type_symbol
_atom_type_description
_atom_type_scat_dispersion_real
_atom_type_scat_dispersion_imag
_atom_type_scat_source
C C 0.0033 0.0016 'International Tables Vol C Tables 4.2.6.8 and 6.1.1.4'
H H 0.0000 0.0000 'International Tables Vol C Tables 4.2.6.8 and 6.1.1.4'
B B 0.0013 0.0007 'International Tables Vol C Tables 4.2.6.8 and 6.1.1.4'
I I -0.4742 1.8119 'International Tables Vol C Tables 4.2.6.8 and 6.1.1.4'
N N 0.0061 0.0033 'International Tables Vol C Tables 4.2.6.8 and 6.1.1.4'

loop_
_geom_angle_atom_site_label_1
_geom_angle_atom_site_label_2
_geom_angle_atom_site_label_3
_geom_angle
_geom_angle_site_symmetry_1
_geom_angle_site_symmetry_3
_geom_angle_publ_flag
C16 N1 C15 111.0(4) . . ?
C16 N1 C14 107.8(4) . . ?
C15 N1 C14 109.5(4) . . ?
C16 N1 C13 106.0(4) . . ?
C15 N1 C13 109.7(4) . . ?
C14 N1 C13 112.9(4) . . ?
C12 C1 C2 119.6(4) . . ?
C12 C1 B4 118.0(4) . . ?
C2 C1 B4 110.1(3) . . ?
C12 C1 B5 122.5(3) . . ?
C2 C1 B5 110.4(3) . . ?
B4 C1 B5 63.2(3) . . ?
C12 C1 B3 114.0(4) . . ?
C2 C1 B3 60.7(3) . . ?
B4 C1 B3 62.0(3) . . ?
B5 C1 B3 114.0(3) . . ?
C12 C1 B6 121.7(4) . . ?
C2 C1 B6 60.6(3) . . ?
B4 C1 B6 113.7(3) . . ?
B5 C1 B6 62.3(3) . . ?
B3 C1 B6 112.7(3) . . ?
C11 C2 C1 119.2(3) . . ?
C11 C2 B11 121.7(4) . . ?
C1 C2 B11 110.2(3) . . ?
C11 C2 B7 121.5(4) . . ?
C1 C2 B7 109.0(3) . . ?
B11 C2 B7 62.0(3) . . ?
C11 C2 B6 118.2(4) . . ?
C1 C2 B6 60.6(3) . . ?
B11 C2 B6 62.9(3) . . ?
B7 C2 B6 113.1(3) . . ?
C11 C2 B3 117.3(4) . . ?
C1 C2 B3 60.3(2) . . ?
B11 C2 B3 112.9(3) . . ?
B7 C2 B3 61.6(3) . . ?
B6 C2 B3 112.3(3) . . ?
C13 C12 C1 113.7(5) . . ?
C12 C13 N1 115.9(5) . . ?
C1 B3 C2 59.0(2) . . ?
C1 B3 B4 58.4(3) . . ?
C2 B3 B4 105.9(3) . . ?
C1 B3 B7 106.1(3) . . ?
C2 B3 B7 59.2(3) . . ?
B4 B3 B7 107.4(4) . . ?
C1 B3 B8 105.0(3) . . ?
C2 B3 B8 104.8(3) . . ?
B4 B3 B8 60.2(3) . . ?
B7 B3 B8 58.7(3) . . ?
C1 B4 B3 59.6(3) . . ?
C1 B4 B9 105.6(4) . . ?
B3 B4 B9 109.1(4) . . ?
C1 B4 B8 106.1(4) . . ?
B3 B4 B8 60.4(3) . . ?
B9 B4 B8 60.5(3) . . ?
C1 B4 B5 58.6(3) . . ?
B3 B4 B5 108.3(4) . . ?
B9 B4 B5 59.7(3) . . ?
B8 B4 B5 108.0(4) . . ?
C1 B5 B10 106.0(3) . . ?
C1 B5 B9 105.4(3) . . ?
B10 B5 B9 60.2(3) . . ?
C1 B5 B6 59.4(3) . . ?
B10 B5 B6 60.2(3) . . ?
B9 B5 B6 108.3(3) . . ?
C1 B5 B4 58.2(3) . . ?
B10 B5 B4 107.7(3) . . ?
B9 B5 B4 59.8(3) . . ?
B6 B5 B4 107.4(3) . . ?
C2 B6 C1 58.9(2) . . ?
C2 B6 B5 105.9(3) . . ?
C1 B6 B5 58.3(3) . . ?
C2 B6 B10 105.5(3) . . ?
C1 B6 B10 104.7(3) . . ?
B5 B6 B10 59.6(3) . . ?
C2 B6 B11 58.1(3) . . ?
C1 B6 B11 105.2(3) . . ?
B5 B6 B11 107.9(4) . . ?
B10 B6 B11 60.5(3) . . ?
C2 B7 B8 106.6(3) . . ?
C2 B7 B3 59.2(2) . . ?
B8 B7 B3 61.0(3) . . ?
C2 B7 B11 58.6(3) . . ?
B8 B7 B11 108.5(4) . . ?
B3 B7 B11 108.1(4) . . ?
C2 B7 B12 105.3(4) . . ?
B8 B7 B12 60.4(3) . . ?
B3 B7 B12 108.8(4) . . ?
B11 B7 B12 59.8(3) . . ?
B7 B8 B12 61.1(3) . . ?
B7 B8 B4 108.1(4) . . ?
B12 B8 B4 108.0(4) . . ?
B7 B8 B3 60.3(3) . . ?
B12 B8 B3 108.8(4) . . ?
B4 B8 B3 59.4(3) . . ?
B7 B8 B9 108.9(4) . . ?
B12 B8 B9 60.0(3) . . ?
B4 B8 B9 59.7(3) . . ?
B3 B8 B9 107.6(3) . . ?
B5 B9 B10 59.7(3) . . ?
B5 B9 B4 60.4(3) . . ?
B10 B9 B4 107.8(3) . . ?
B5 B9 B12 108.0(3) . . ?
B10 B9 B12 60.1(3) . . ?
B4 B9 B12 107.6(3) . . ?
B5 B9 B8 108.0(3) . . ?
B10 B9 B8 107.4(4) . . ?
B4 B9 B8 59.8(3) . . ?
B12 B9 B8 59.5(3) . . ?
B5 B10 B9 60.1(3) . . ?
B5 B10 B6 60.2(3) . . ?
B9 B10 B6 108.2(3) . . ?
B5 B10 B12 108.4(3) . . ?
B9 B10 B12 60.2(3) . . ?
B6 B10 B12 108.1(3) . . ?
B5 B10 B11 108.1(3) . . ?
B9 B10 B11 107.5(4) . . ?
B6 B10 B11 60.2(3) . . ?
B12 B10 B11 59.4(3) . . ?
C2 B11 B7 59.4(3) . . ?
C2 B11 B12 106.5(4) . . ?
B7 B11 B12 60.5(3) . . ?
C2 B11 B6 59.0(3) . . ?
B7 B11 B6 107.8(4) . . ?
B12 B11 B6 107.6(4) . . ?
C2 B11 B10 105.2(4) . . ?
B7 B11 B10 107.6(4) . . ?
B12 B11 B10 59.7(3) . . ?
B6 B11 B10 59.3(3) . . ?
B8 B12 B11 107.0(4) . . ?
B8 B12 B10 107.9(3) . . ?
B11 B12 B10 60.9(3) . . ?
B8 B12 B9 60.4(3) . . ?
B11 B12 B9 108.3(4) . . ?
B10 B12 B9 59.7(3) . . ?
B8 B12 B7 58.5(3) . . ?
B11 B12 B7 59.7(4) . . ?
B10 B12 B7 107.9(4) . . ?
B9 B12 B7 107.2(3) . . ?

loop_
_geom_bond_atom_site_label_1
_geom_bond_atom_site_label_2
_geom_bond_distance
_geom_bond_site_symmetry_2
_geom_bond_publ_flag
N1 C16 1.476(6) . ?
N1 C15 1.491(6) . ?
N1 C14 1.495(6) . ?
N1 C13 1.525(7) . ?
C1 C12 1.537(6) . ?
C1 C2 1.683(5) . ?
C1 B4 1.686(7) . ?
C1 B5 1.693(6) . ?
C1 B3 1.706(6) . ?
C1 B6 1.713(6) . ?
C2 C11 1.524(6) . ?
C2 B11 1.697(7) . ?
C2 B7 1.712(7) . ?
C2 B6 1.713(6) . ?
C2 B3 1.713(7) . ?
C12 C13 1.476(9) . ?
B3 B4 1.747(8) . ?
B3 B7 1.754(7) . ?
B3 B8 1.765(7) . ?
B4 B9 1.760(7) . ?
B4 B8 1.760(7) . ?
B4 B5 1.770(7) . ?
B5 B10 1.750(7) . ?
B5 B9 1.758(6) . ?
B5 B6 1.761(8) . ?
B6 B10 1.762(7) . ?
B6 B11 1.779(8) . ?
B7 B8 1.725(8) . ?
B7 B11 1.757(10) . ?
B7 B12 1.770(8) . ?
B8 B12 1.757(8) . ?
B8 B9 1.773(7) . ?
B9 B10 1.758(8) . ?
B9 B12 1.766(7) . ?
B10 B12 1.764(7) . ?
B10 B11 1.784(8) . ?
B11 B12 1.759(8) . ?
